data_4031705
loop_
_publ_author_name
'Hay, C.M.'
'Johnson, B.F.G.'
'Whitton, A.J.'
'Lewis, J.'
'Raithby, P.R.'

_publ_section_title
;
 Preparation and characterization of mixed bismuth and ruthenium clusters;
 X-Ray crystal structures of (Ru3 (mue-H)3 (C O)9 (mue-3-Bi)), (Ru3 (C O)9
 (mue-3-Bi)2), and (Ru4 (C O)12 (mue-4-Bi)2)
;
_journal_name_full
;
Journal of the Chemical Society. Dalton Transactions, Inorganic Chemistry 
(1972-)
;
_journal_page_first 2091
_journal_page_last 2097
_journal_volume 1988
_journal_year 1988
_chemical_formula_sum 'C12 Bi2 O12 Ru4'
_chemical_name_systematic '(Ru (C O)3)4 Bi2'
_space_group_IT_number 14
_symmetry_space_group_name_Hall '-P 2ybc'
_symmetry_space_group_name_H-M 'P 1 21/c 1'
_cell_angle_alpha 90
_cell_angle_beta 91.12
_cell_angle_gamma 90
_cell_formula_units_Z 2
_cell_length_a 11.516
_cell_length_b 7.42
_cell_length_c 12.603
_cell_volume 1076.704
_citation_journal_id_ASTM JCDTBI
_cod_data_source_file Hay_JCDTBI_1988_78.cif
_cod_data_source_block C12Bi2O12Ru4
_cod_database_code 4031705

loop_
_symmetry_equiv_pos_as_xyz
x,y,z
-x,y+1/2,-z+1/2
-x,-y,-z
x,-y-1/2,z-1/2

loop_
_atom_site_label
_atom_site_type_symbol
_atom_site_fract_x
_atom_site_fract_y
_atom_site_fract_z
_atom_site_occupancy
_atom_site_U_iso_or_equiv
O4 O-2 0.1691 0.3156 0.559 1 0.0
O1 O-2 0.4789 0.4094 0.2304 1 0.0
C3 C+2 0.495 -0.076 0.2237 1 0.0
Bi1 Bi 0.4871 -0.2538 0.4598 1 0.0
Ru1 Ru 0.5412 0.0645 0.3466 1 0.0
O2 O-2 0.787 0.0901 0.2743 1 0.0
Ru2 Ru 0.3269 0.0359 0.4632 1 0.0
O3 O-2 0.4707 -0.1596 0.1526 1 0.0
O6 O-2 0.2468 0.1266 0.2404 1 0.0
C5 C+2 0.2125 -0.1432 0.4747 1 0.0
C6 C+2 0.2818 0.0921 0.3219 1 0.0
C2 C+2 0.698 0.0721 0.3082 1 0.0
C4 C+2 0.2294 0.214 0.5257 1 0.0
C1 C+2 0.501 0.2823 0.2734 1 0.0
O5 O-2 0.1416 -0.2569 0.4779 1 0.0
